data_7018958
loop_
_publ_author_name
'Kim, Min'
'Boissonnault, Jake A.'
'Allen, Corinne A.'
'Dau, Phuong V.'
'Cohen, Seth M.'

_publ_section_title
;
 Functional tolerance in an isoreticular series of highly porous
 metal--organic frameworks
;
_journal_issue 20
_journal_name_full 'Dalton Transactions'
_journal_page_first 6277
_journal_paper_doi 10.1039/c2dt30120b
_journal_volume 41
_journal_year 2012
_chemical_formula_sum 'C44 H17 Br N0 O13 Zn4'
_chemical_formula_weight 1077.83
_chemical_name_systematic
;

?

;
_space_group_IT_number 176
_symmetry_space_group_name_Hall '-P 6c'
_symmetry_space_group_name_H-M 'P 63/m'
_atom_sites_solution_hydrogens geom
_atom_sites_solution_primary direct
_atom_sites_solution_secondary difmap
_audit_creation_method SHELXL-97
_cell_angle_alpha 90.00
_cell_angle_beta 90.00
_cell_angle_gamma 120.00
_cell_formula_units_Z 6
_cell_length_a 41.285(8)
_cell_length_b 41.285(8)
_cell_length_c 17.489(3)
_cell_measurement_temperature 200(2)
_cell_volume 25815(8)
_computing_cell_refinement 'Bruker SAINT'
_computing_data_collection 'Bruker APEX2'
_computing_data_reduction 'Bruker SAINT'
_computing_molecular_graphics 'Bruker SHELXTL'
_computing_publication_material 'Bruker SHELXTL'
_computing_structure_refinement 'SHELXL-97 (Sheldrick, 2008)'
_computing_structure_solution 'SHELXS-97 (Sheldrick, 2008)'
_diffrn_ambient_temperature 200(2)
_diffrn_measured_fraction_theta_full 0.998
_diffrn_measured_fraction_theta_max 0.998
_diffrn_measurement_device_type 'Bruker APEX-II CCD'
_diffrn_measurement_method '\f and \w scans'
_diffrn_radiation_monochromator graphite
_diffrn_radiation_source 'fine-focus sealed tube'
_diffrn_radiation_type MoK\a
_diffrn_radiation_wavelength 0.71073
_diffrn_reflns_av_R_equivalents 0.1998
_diffrn_reflns_av_sigmaI/netI 0.1546
_diffrn_reflns_limit_h_max 29
_diffrn_reflns_limit_h_min -41
_diffrn_reflns_limit_k_max 38
_diffrn_reflns_limit_k_min -41
_diffrn_reflns_limit_l_max 17
_diffrn_reflns_limit_l_min -17
_diffrn_reflns_number 67885
_diffrn_reflns_theta_full 20.84
_diffrn_reflns_theta_max 20.84
_diffrn_reflns_theta_min 1.30
_exptl_absorpt_coefficient_mu 0.799
_exptl_absorpt_correction_T_max 0.9244
_exptl_absorpt_correction_T_min 0.8896
_exptl_absorpt_correction_type semi-empirical
_exptl_absorpt_process_details SADABS
_exptl_crystal_colour colorless
_exptl_crystal_density_diffrn 0.416
_exptl_crystal_density_meas ?
_exptl_crystal_density_method 'not measured'
_exptl_crystal_description needle
_exptl_crystal_F_000 3138
_exptl_crystal_size_max 0.15
_exptl_crystal_size_mid 0.10
_exptl_crystal_size_min 0.10
_platon_squeeze_details
;

;
_refine_diff_density_max 0.983
_refine_diff_density_min -0.462
_refine_diff_density_rms 0.059
_refine_ls_extinction_coef 'not measured'
_refine_ls_extinction_method none
_refine_ls_goodness_of_fit_ref 0.862
_refine_ls_hydrogen_treatment constr
_refine_ls_matrix_type full
_refine_ls_number_parameters 150
_refine_ls_number_reflns 9420
_refine_ls_number_restraints 0
_refine_ls_restrained_S_all 0.862
_refine_ls_R_factor_all 0.1430
_refine_ls_R_factor_gt 0.0713
_refine_ls_shift/su_max 0.001
_refine_ls_shift/su_mean 0.000
_refine_ls_structure_factor_coef Fsqd
_refine_ls_weighting_details 'calc w=1/[\s^2^(Fo^2^)+(0.0843P)^2^+0.0000P] where P=(Fo^2^+2Fc^2^)/3'
_refine_ls_weighting_scheme calc
_refine_ls_wR_factor_gt 0.1745
_refine_ls_wR_factor_ref 0.1991
_reflns_number_gt 4447
_reflns_number_total 9420
_reflns_threshold_expression >2sigma(I)
_cod_data_source_file c2dt30120b.txt
_cod_data_source_block UMCM_25NH2Br
_cod_depositor_comments
;
The following automatic conversions were performed:

'_exptl_crystal_density_meas' value 'not measured' was changed to '?'
- the value is perceived as not measured.

Automatic conversion script
Id: cif_fix_values 3008 2015-01-20 13:52:24Z robertas 
;
_cod_original_sg_symbol_H-M P63/m
_cod_database_code 7018958
_refinement_detail
;

;

loop_
_symmetry_equiv_pos_as_xyz
'x, y, z'
'x-y, x, z+1/2'
'y, -x+y, z+1/2'
'-y, x-y, z'
'-x+y, -x, z'
'-x, -y, z+1/2'
'-x, -y, -z'
'-x+y, -x, -z-1/2'
'-y, x-y, -z-1/2'
'y, -x+y, -z'
'x-y, x, -z'
'x, y, -z-1/2'

loop_
_atom_site_label
_atom_site_type_symbol
_atom_site_fract_x
_atom_site_fract_y
_atom_site_fract_z
_atom_site_U_iso_or_equiv
_atom_site_adp_type
_atom_site_occupancy
_atom_site_symmetry_multiplicity
_atom_site_calc_flag
_atom_site_refinement_flags
O001 O 0.05872(18) 0.42706(18) 0.7500 0.0537(18) Uiso 1 2 d S
O002 O 0.05676(15) 0.38600(14) 0.9054(3) 0.0695(15) Uiso 1 1 d .
O003 O -0.01662(14) 0.35569(14) 0.8139(3) 0.0680(15) Uiso 1 1 d .
O004 O 0.1472(2) 0.4742(3) 0.7500 0.097(3) Uiso 1 2 d S
O005 O 0.1238(3) 0.5115(3) 0.7500 0.107(3) Uiso 1 2 d S
C001 C 0.1510(4) 0.5044(4) 0.7500 0.086(4) Uiso 1 2 d S
O006 O 0.11002(14) 0.40241(14) 0.8435(3) 0.0649(15) Uiso 1 1 d .
O007 O 0.01609(16) 0.43294(17) 0.9000(3) 0.0866(18) Uiso 1 1 d .
O008 O 0.04771(18) 0.48782(18) 0.8369(3) 0.102(2) Uiso 1 1 d .
C002 C 0.0266(2) 0.4653(3) 0.8880(5) 0.078(3) Uiso 1 1 d .
C003 C 0.0891(2) 0.3911(2) 0.8979(4) 0.067(2) Uiso 1 1 d .
C004 C -0.0290(3) 0.3415(3) 0.7500 0.066(3) Uiso 1 2 d S
C005 C -0.0645(4) 0.3055(4) 0.7500 0.083(4) Uiso 1 2 d S
C006 C 0.1872(5) 0.5389(5) 0.7500 0.119(5) Uiso 1 2 d S
C007 C 0.2183(9) 0.5352(8) 0.7500 0.230(11) Uiso 1 2 d S
H007 H 0.2156 0.5114 0.7500 0.276 Uiso 1 2 calc SR
C008 C 0.1050(3) 0.3842(2) 0.9730(5) 0.077(3) Uiso 1 1 d .
C009 C 0.0812(3) 0.3664(3) 1.0307(5) 0.103(3) Uiso 1 1 d .
H009 H 0.0557 0.3575 1.0250 0.124 Uiso 1 1 calc R
C011 C 0.1350(3) 0.3758(2) 1.1087(5) 0.084(3) Uiso 1 1 d .
C013 C 0.1425(3) 0.3958(3) 0.9742(5) 0.100(3) Uiso 1 1 d .
H013 H 0.1569 0.4058 0.9304 0.120 Uiso 1 1 calc R
C010 C 0.0966(3) 0.3613(3) 1.1045(5) 0.100(3) Uiso 1 1 d .
H010 H 0.0810 0.3490 1.1458 0.120 Uiso 1 1 calc R
C012 C 0.1591(3) 0.3926(3) 1.0422(6) 0.132(4) Uiso 1 1 d .
H012 H 0.1846 0.4009 1.0445 0.159 Uiso 1 1 calc R
C015 C 0.1518(3) 0.3718(2) 1.1798(5) 0.088(3) Uiso 1 1 d .
C016 C 0.1347(4) 0.3729(3) 1.2500 0.091(4) Uiso 1 2 d S
H016 H 0.1129 0.3742 1.2500 0.109 Uiso 1 2 calc SR
C020 C 0.2609(8) 0.6014(8) 0.7500 0.177(8) Uiso 1 2 d S
C018 C 0.2292(14) 0.6045(12) 0.7500 0.328(19) Uiso 1 2 d S
H018 H 0.2313 0.6280 0.7500 0.394 Uiso 1 2 calc SR
C021 C 0.2558(11) 0.5681(12) 0.7500 0.303(16) Uiso 1 2 d S
H021 H 0.2765 0.5648 0.7500 0.364 Uiso 1 2 calc SR
C023 C 0.3023(6) 0.6716(7) 0.7500 0.140(6) Uiso 1 2 d S
H023 H 0.2816 0.6748 0.7500 0.168 Uiso 1 2 calc SR
C022 C 0.2983(6) 0.6360(7) 0.7500 0.145(6) Uiso 1 2 d S
C024 C -0.1321(4) 0.2358(4) 0.7500 0.097(4) Uiso 1 2 d S
C025 C -0.1144(4) 0.2527(4) 0.8161(8) 0.191(6) Uiso 1 1 d .
H025 H -0.1222 0.2399 0.8623 0.229 Uiso 1 1 calc R
C026 C -0.0836(4) 0.2906(4) 0.8141(8) 0.189(6) Uiso 1 1 d .
H026 H -0.0769 0.3049 0.8584 0.227 Uiso 1 1 calc R
C027 C 0.0117(2) 0.4843(3) 0.9463(5) 0.081(3) Uiso 1 1 d .
C028 C -0.0023(3) 0.4657(3) 1.0122(6) 0.110(3) Uiso 1 1 d .
C029 C 0.0169(3) 0.5181(4) 0.9321(6) 0.134(4) Uiso 1 1 d .
C030 C 0.1977(13) 0.5759(15) 0.7500 0.37(2) Uiso 1 2 d S
H030 H 0.1779 0.5806 0.7500 0.446 Uiso 1 2 calc SR
Zn3 Zn 0.10430(3) 0.42440(3) 0.7500 0.0487(4) Uiso 1 2 d S
Zn2 Zn 0.07014(4) 0.47795(4) 0.7500 0.0633(4) Uiso 1 2 d S
Zn1 Zn 0.02891(2) 0.40103(2) 0.83975(4) 0.0512(3) Uiso 1 1 d .
Br1B Br 0.02447(17) 0.54289(17) 0.8369(3) 0.159(2) Uiso 0.25 1 d P
Br2B Br -0.0366(7) 0.4140(8) 1.0139(14) 0.631(15) Uiso 0.25 1 d P
C014 C 0.1841(3) 0.3704(2) 1.1815(5) 0.094(3) Uiso 1 1 d .
H014 H 0.1962 0.3715 1.1360 0.113 Uiso 1 1 calc R
C031 C 0.1990(4) 0.3675(4) 1.2500 0.099(4) Uiso 1 2 d S

loop_
_atom_type_symbol
_atom_type_description
_atom_type_scat_dispersion_real
_atom_type_scat_dispersion_imag
_atom_type_scat_source
C C 0.0033 0.0016 'International Tables Vol C Tables 4.2.6.8 and 6.1.1.4'
H H 0.0000 0.0000 'International Tables Vol C Tables 4.2.6.8 and 6.1.1.4'
N N 0.0061 0.0033 'International Tables Vol C Tables 4.2.6.8 and 6.1.1.4'
O O 0.0106 0.0060 'International Tables Vol C Tables 4.2.6.8 and 6.1.1.4'
Zn Zn 0.2839 1.4301 'International Tables Vol C Tables 4.2.6.8 and 6.1.1.4'
Br Br -0.2901 2.4595 'International Tables Vol C Tables 4.2.6.8 and 6.1.1.4'

loop_
_geom_angle_atom_site_label_1
_geom_angle_atom_site_label_2
_geom_angle_atom_site_label_3
_geom_angle
_geom_angle_site_symmetry_1
_geom_angle_site_symmetry_3
Zn2 O001 Zn3 110.4(3) . .
Zn2 O001 Zn1 110.3(2) . .
Zn3 O001 Zn1 109.4(2) . .
Zn2 O001 Zn1 110.3(2) . 12_557
Zn3 O001 Zn1 109.4(2) . 12_557
Zn1 O001 Zn1 107.0(3) . 12_557
C003 O002 Zn1 129.8(5) . .
C004 O003 Zn1 129.6(6) . .
C001 O004 Zn3 133.9(10) . .
C001 O005 Zn2 130.5(10) . .
O004 C001 O005 124.7(15) . .
O004 C001 C006 124.1(16) . .
O005 C001 C006 111.2(15) . .
C003 O006 Zn3 127.8(5) . .
C002 O007 Zn1 125.9(6) . .
C002 O008 Zn2 128.9(6) . .
O007 C002 O008 132.3(9) . .
O007 C002 C027 115.1(8) . .
O008 C002 C027 112.7(8) . .
O006 C003 O002 130.0(8) . .
O006 C003 C008 116.7(8) . .
O002 C003 C008 113.1(7) . .
O003 C004 O003 127.4(11) . 12_557
O003 C004 C005 116.1(6) . .
O003 C004 C005 116.1(6) 12_557 .
C026 C005 C026 114.7(18) 12_557 .
C026 C005 C004 121.7(9) 12_557 .
C026 C005 C004 121.7(9) . .
C030 C006 C007 110(3) . .
C030 C006 C001 134(3) . .
C007 C006 C001 117(2) . .
C006 C007 C021 121(3) . .
C009 C008 C013 124.6(9) . .
C009 C008 C003 118.4(9) . .
C013 C008 C003 116.9(8) . .
C008 C009 C010 118.7(9) . .
C010 C011 C012 121.5(9) . .
C010 C011 C015 119.8(9) . .
C012 C011 C015 118.5(9) . .
C008 C013 C012 119.7(10) . .
C011 C010 C009 117.1(9) . .
C013 C012 C011 117.9(10) . .
C014 C015 C016 119.4(10) . .
C014 C015 C011 123.3(9) . .
C016 C015 C011 117.0(9) . .
C015 C016 C015 118.6(13) . 12_558
C021 C020 C018 117(3) . .
C021 C020 C022 124(4) . .
C018 C020 C022 119(3) . .
C030 C018 C020 120(5) . .
C020 C021 C007 122(3) . .
C022 C023 C022 118(3) 8_567 .
C023 C022 C023 122(3) 9_667 .
C023 C022 C020 116(3) 9_667 .
C023 C022 C020 122(3) . .
C025 C024 C025 116.5(19) . 12_557
C025 C024 C031 121.7(9) . 2_554
C025 C024 C031 121.7(9) 12_557 2_554
C024 C025 C026 119.5(15) . .
C005 C026 C025 121.3(15) . .
C029 C027 C028 123.9(9) . .
C029 C027 C002 120.1(10) . .
C028 C027 C002 115.7(9) . .
C027 C028 C029 117.8(10) . 7_567
C027 C028 Br2B 121.7(11) . .
C029 C028 Br2B 105.1(12) 7_567 .
C027 C029 C028 117.9(10) . 7_567
C027 C029 Br1B 129.0(10) . .
C028 C029 Br1B 109.2(10) 7_567 .
C018 C030 C006 131(5) . .
O004 Zn3 O001 109.9(3) . .
O004 Zn3 O006 103.7(2) . 12_557
O001 Zn3 O006 112.02(17) . 12_557
O004 Zn3 O006 103.7(2) . .
O001 Zn3 O006 112.02(17) . .
O006 Zn3 O006 114.8(3) 12_557 .
O001 Zn2 O008 110.6(2) . 12_557
O001 Zn2 O008 110.6(2) . .
O008 Zn2 O008 104.2(4) 12_557 .
O001 Zn2 O005 110.6(3) . .
O008 Zn2 O005 110.3(2) 12_557 .
O008 Zn2 O005 110.3(2) . .
O003 Zn1 O002 105.9(2) . .
O003 Zn1 O001 112.7(2) . .
O002 Zn1 O001 110.0(2) . .
O003 Zn1 O007 108.6(2) . .
O002 Zn1 O007 107.5(2) . .
O001 Zn1 O007 111.8(3) . .
O003 Zn1 Zn1 76.47(14) . 12_557
O002 Zn1 Zn1 126.44(15) . 12_557
O001 Zn1 Zn1 36.48(15) . 12_557
O007 Zn1 Zn1 122.63(16) . 12_557
C015 C014 C031 120.8(11) . .
C014 C031 C014 120.6(14) . 12_558
C014 C031 C024 119.3(7) . 3
C014 C031 C024 119.3(7) 12_558 3

loop_
_geom_bond_atom_site_label_1
_geom_bond_atom_site_label_2
_geom_bond_distance
_geom_bond_site_symmetry_2
O001 Zn2 1.909(6) .
O001 Zn3 1.939(6) .
O001 Zn1 1.952(4) .
O001 Zn1 1.952(4) 12_557
O002 C003 1.251(8) .
O002 Zn1 1.934(5) .
O003 C004 1.247(6) .
O003 Zn1 1.929(5) .
O004 C001 1.178(14) .
O004 Zn3 1.930(9) .
O005 C001 1.296(14) .
O005 Zn2 1.937(10) .
C001 C006 1.460(18) .
O006 C003 1.211(8) .
O006 Zn3 1.941(5) .
O007 C002 1.200(9) .
O007 Zn1 1.956(6) .
O008 C002 1.269(9) .
O008 Zn2 1.927(6) .
C002 C027 1.584(11) .
C003 C008 1.556(10) .
C004 O003 1.247(6) 12_557
C004 C005 1.477(15) .
C005 C026 1.330(14) 12_557
C005 C026 1.331(14) .
C006 C030 1.36(5) .
C006 C007 1.37(3) .
C007 C021 1.46(4) .
C008 C009 1.341(10) .
C008 C013 1.372(11) .
C009 C010 1.498(11) .
C011 C010 1.389(11) .
C011 C012 1.462(12) .
C011 C015 1.473(11) .
C013 C012 1.411(11) .
C015 C014 1.362(11) .
C015 C016 1.428(10) .
C016 C015 1.428(10) 12_558
C020 C021 1.28(4) .
C020 C018 1.38(4) .
C020 C022 1.49(2) .
C018 C030 1.25(5) .
C023 C022 1.364(19) 8_567
C023 C022 1.394(19) .
C022 C023 1.364(19) 9_667
C024 C025 1.359(14) .
C024 C025 1.359(14) 12_557
C024 C031 1.513(17) 2_554
C025 C026 1.441(17) .
C027 C029 1.324(12) .
C027 C028 1.344(10) .
C028 C029 1.471(13) 7_567
C028 Br2B 1.88(3) .
C029 C028 1.471(13) 7_567
C029 Br1B 1.898(12) .
Zn3 O006 1.941(5) 12_557
Zn2 O008 1.927(6) 12_557
Zn1 Zn1 3.1393(16) 12_557
C014 C031 1.379(10) .
C031 C014 1.379(10) 12_558
C031 C024 1.513(17) 3

loop_
_platon_squeeze_void_nr
_platon_squeeze_void_average_x
_platon_squeeze_void_average_y
_platon_squeeze_void_average_z
_platon_squeeze_void_volume
_platon_squeeze_void_count_electrons
_platon_squeeze_void_content
1 -0.006 -0.003 -0.008 20872 6296 ' '
